data_7041407
loop_
_publ_author_name
'Wang, Guo-Ming'
'Li, Jin-Hua'
'Pan, Jie'
'Xue, Zhen-Zhen'
'Wei, Li'
'Han, Song-De'
'Bao, Zhen-Zhen'
'Wang, Zong-Hua'

_publ_section_title
;
 Two hybrid transition metal triphosphonates decorated with a tripodal
 imidazole ligand: synthesis, structures and properties.
;
_journal_issue 3
_journal_name_full 'Dalton transactions (Cambridge, England : 2003)'
_journal_page_first 808
_journal_page_last 813
_journal_paper_doi 10.1039/c6dt04363a
_journal_volume 46
_journal_year 2017
_chemical_formula_sum 'C18 H18 Co3 N7 O9 P3'
_chemical_formula_weight 746.09
_chemical_name_systematic
; 
 ? 
;
_space_group_IT_number 2
_symmetry_cell_setting triclinic
_symmetry_space_group_name_Hall '-P 1'
_symmetry_space_group_name_H-M 'P -1'
_atom_sites_solution_hydrogens geom
_atom_sites_solution_primary direct
_atom_sites_solution_secondary difmap
_audit_creation_method SHELXL-97
_audit_update_record
;
2016-10-04 deposited with the CCDC.
2016-12-12 downloaded from the CCDC.
;
_cell_angle_alpha 62.066(13)
_cell_angle_beta 76.251(17)
_cell_angle_gamma 88.765(19)
_cell_formula_units_Z 2
_cell_length_a 8.645(4)
_cell_length_b 15.658(7)
_cell_length_c 15.977(6)
_cell_measurement_reflns_used 4341
_cell_measurement_temperature 566(2)
_cell_measurement_theta_max 27.5
_cell_measurement_theta_min 3.0
_cell_volume 1845.8(14)
_computing_structure_refinement 'SHELXL-97 (Sheldrick, 1997)'
_computing_structure_solution 'SHELXS-97 (Sheldrick, 1990)'
_diffrn_ambient_temperature 566(2)
_diffrn_measured_fraction_theta_full 0.994
_diffrn_measured_fraction_theta_max 0.994
_diffrn_measurement_device_type 'XtaLABmini: Fixed Chi 2 circle'
_diffrn_radiation_monochromator graphite
_diffrn_radiation_source 'fine-focus sealed tube'
_diffrn_radiation_type MoK\a
_diffrn_radiation_wavelength 0.71073
_diffrn_reflns_av_R_equivalents 0.0649
_diffrn_reflns_av_sigmaI/netI 0.0779
_diffrn_reflns_limit_h_max 11
_diffrn_reflns_limit_h_min -11
_diffrn_reflns_limit_k_max 20
_diffrn_reflns_limit_k_min -20
_diffrn_reflns_limit_l_max 20
_diffrn_reflns_limit_l_min -20
_diffrn_reflns_number 19386
_diffrn_reflns_theta_full 27.49
_diffrn_reflns_theta_max 27.49
_diffrn_reflns_theta_min 3.04
_exptl_absorpt_coefficient_mu 1.507
_exptl_absorpt_correction_T_max 0.810
_exptl_absorpt_correction_T_min 0.749
_exptl_absorpt_correction_type multi-scan
_exptl_crystal_colour pink
_exptl_crystal_density_diffrn 1.342
_exptl_crystal_density_method 'not measured'
_exptl_crystal_description rod-shape
_exptl_crystal_F_000 746
_exptl_crystal_size_max 0.23
_exptl_crystal_size_mid 0.16
_exptl_crystal_size_min 0.14
_platon_squeeze_details
;
The PLATON SQUEEZE procedure was used to treat 
regions of diffuse solvent which could not be modeled 
properly in terms of atomic sites. Their contribution to 
the diffraction pattern was removed and modified F^2^ was
written to a new HKL file. The number of located electrons, 
in one void per unit cell is 180.There are two formula units 
in one unit cell. On base of charge balance considerations, 
volume/count_electrons analysis, TG analyses and elemental analyses, 
this residual electron density was assigned to nine water molecules.  
So SQUEEZE removed these disordered units per unit cell. 
See refs. (a) O. V. Dolomanov, D. B. Cordes, N. R. Champness, A. J. Blake,
L. R. Hanton, G. B. Jameson, M. Schroder and C. Wilson. Chem. Commun.
2004, 642; (b) Y. Du, A. L. Thompson and D. O. Hare. Chem. Commun. 2008, 5987;
(c) Y. F. Bi, X. T. Wang, W. P. Liao, X. F. Wang, X. W. Wang, H. J. Zhang,
and S. Gao, J. Am. Chem. Soc. 2009, 131, 11650.
;
_refine_diff_density_max 0.474
_refine_diff_density_min -0.793
_refine_diff_density_rms 0.092
_refine_ls_extinction_method none
_refine_ls_goodness_of_fit_ref 0.975
_refine_ls_hydrogen_treatment mixed
_refine_ls_matrix_type full
_refine_ls_number_parameters 361
_refine_ls_number_reflns 8420
_refine_ls_number_restraints 0
_refine_ls_restrained_S_all 0.975
_refine_ls_R_factor_all 0.0610
_refine_ls_R_factor_gt 0.0447
_refine_ls_shift/su_max 0.001
_refine_ls_shift/su_mean 0.000
_refine_ls_structure_factor_coef Fsqd
_refine_ls_weighting_details 'calc w=1/[\s^2^(Fo^2^)+(0.0421P)^2^+0.0000P] where P=(Fo^2^+2Fc^2^)/3'
_refine_ls_weighting_scheme calc
_refine_ls_wR_factor_gt 0.1014
_refine_ls_wR_factor_ref 0.1105
_reflns_number_gt 6344
_reflns_number_total 8420
_reflns_threshold_expression >2sigma(I)
_cod_data_source_file c6dt04363a2.cif
_cod_data_source_block 1
_cod_depositor_comments
;
The following automatic conversions were performed:

'_symmetry_cell_setting' value 'Triclinic' changed to 'triclinic'
according to
/usr/data/users/saulius/crontab/automatic-downloads/rss-feeds/RSC/lib/dictionaries/cif_core.dic
dictionary named 'cif_core.dic' version 2.4.2 from 2011-04-26.

'_exptl_absorpt_correction_type' value 'Multi-scan' changed to
'multi-scan' according to
/usr/data/users/saulius/crontab/automatic-downloads/rss-feeds/RSC/lib/dictionaries/cif_core.dic
dictionary named 'cif_core.dic' version 2.4.2 from 2011-04-26.

Automatic conversion script
Id: cif_fix_values 4268 2015-11-12 08:31:59Z antanas 

 Adding full bibliography for 7041406--7041407.cif.
;
_cod_database_code 7041407

loop_
_symmetry_equiv_pos_as_xyz
'x, y, z'
'-x, -y, -z'

loop_
_atom_site_label
_atom_site_type_symbol
_atom_site_fract_x
_atom_site_fract_y
_atom_site_fract_z
_atom_site_U_iso_or_equiv
_atom_site_adp_type
_atom_site_occupancy
_atom_site_symmetry_multiplicity
_atom_site_calc_flag
_atom_site_refinement_flags
C1 C -0.2427(4) 0.1436(2) 0.5582(2) 0.0264(7) Uani 1 1 d .
H1A H -0.3324 0.1194 0.6159 0.032 Uiso 1 1 calc R
H1B H -0.1520 0.1089 0.5770 0.032 Uiso 1 1 calc R
C2 C -0.0910(4) 0.2664(2) 0.5707(2) 0.0235(7) Uani 1 1 d .
H2A H -0.1213 0.2188 0.6397 0.028 Uiso 1 1 calc R
H2B H -0.0993 0.3305 0.5654 0.028 Uiso 1 1 calc R
C3 C -0.3484(3) 0.3005(2) 0.5259(2) 0.0235(7) Uani 1 1 d .
H3A H -0.3820 0.2969 0.5900 0.028 Uiso 1 1 calc R
H3B H -0.4346 0.2689 0.5176 0.028 Uiso 1 1 calc R
C4 C 0.1263(4) 0.5776(3) 0.2996(2) 0.0328(8) Uani 1 1 d .
H4 H 0.0276 0.5660 0.3442 0.039 Uiso 1 1 calc R
C5 C 0.1560(4) 0.6359(3) 0.2023(3) 0.0377(9) Uani 1 1 d .
H5 H 0.0842 0.6723 0.1679 0.045 Uiso 1 1 calc R
C6 C 0.3744(4) 0.5713(3) 0.2403(2) 0.0340(8) Uani 1 1 d .
H6 H 0.4796 0.5561 0.2350 0.041 Uiso 1 1 calc R
C7 C 0.4010(4) 0.6791(3) 0.0626(2) 0.0334(8) Uani 1 1 d .
C8 C 0.5285(4) 0.6355(3) 0.0312(2) 0.0359(9) Uani 1 1 d .
H8 H 0.5577 0.5770 0.0749 0.043 Uiso 1 1 calc R
C9 C 0.6100(4) 0.6829(3) -0.0677(2) 0.0325(8) Uani 1 1 d .
C10 C 0.7843(5) 0.5492(3) -0.0606(3) 0.0589(13) Uani 1 1 d .
H10 H 0.7407 0.5002 0.0031 0.071 Uiso 1 1 calc R
C11 C 0.9059(5) 0.5444(3) -0.1289(3) 0.0531(12) Uani 1 1 d .
H11 H 0.9603 0.4900 -0.1193 0.064 Uiso 1 1 calc R
C12 C 0.8346(4) 0.6861(3) -0.1963(3) 0.0392(9) Uani 1 1 d .
H12 H 0.8283 0.7497 -0.2423 0.047 Uiso 1 1 calc R
C13 C 0.5661(4) 0.7703(3) -0.1322(3) 0.0386(9) Uani 1 1 d .
H13 H 0.6234 0.8022 -0.1977 0.046 Uiso 1 1 calc R
C14 C 0.4375(4) 0.8098(3) -0.0992(2) 0.0342(8) Uani 1 1 d .
C15 C 0.3540(4) 0.7658(3) -0.0012(2) 0.0369(9) Uani 1 1 d .
H15 H 0.2690 0.7937 0.0212 0.044 Uiso 1 1 calc R
C16 C 0.3217(7) 0.9687(4) -0.1543(3) 0.0757(17) Uani 1 1 d .
H16 H 0.3011 0.9734 -0.0968 0.091 Uiso 1 1 calc R
C17 C 0.2901(7) 1.0332(4) -0.2399(3) 0.0713(16) Uani 1 1 d .
H17 H 0.2407 1.0894 -0.2504 0.086 Uiso 1 1 calc R
C18 C 0.4006(5) 0.9209(3) -0.2626(3) 0.0386(9) Uani 1 1 d .
H18 H 0.4454 0.8837 -0.2917 0.046 Uiso 1 1 calc R
Co1 Co -0.07157(5) 0.31478(3) 0.35860(3) 0.02105(11) Uani 1 1 d .
Co2 Co 0.32232(5) 0.07187(3) 0.55203(3) 0.02356(11) Uani 1 1 d .
Co3 Co 0.30596(5) 0.45513(3) 0.45540(3) 0.02143(11) Uani 1 1 d .
N1 N -0.2019(3) 0.24955(17) 0.51970(18) 0.0191(5) Uani 1 1 d .
N2 N 0.2619(3) 0.5380(2) 0.32361(19) 0.0277(6) Uani 1 1 d .
N3 N 0.3152(3) 0.6308(2) 0.16331(19) 0.0320(7) Uani 1 1 d .
N4 N 0.7383(3) 0.6418(2) -0.1047(2) 0.0329(7) Uani 1 1 d .
N5 N 0.9378(3) 0.6308(2) -0.21404(19) 0.0310(6) Uani 1 1 d .
N6 N 0.3889(4) 0.8967(2) -0.1687(2) 0.0387(8) Uani 1 1 d .
N7 N 0.3419(4) 1.0028(2) -0.3084(2) 0.0351(7) Uani 1 1 d .
O1 O -0.4676(3) 0.13976(17) 0.46388(17) 0.0316(5) Uani 1 1 d .
O2 O -0.2644(3) 0.01709(17) 0.49228(19) 0.0386(6) Uani 1 1 d .
O3 O -0.1784(3) 0.19454(18) 0.36973(17) 0.0346(6) Uani 1 1 d .
O4 O 0.1505(3) 0.15076(16) 0.56318(18) 0.0324(5) Uani 1 1 d .
O5 O 0.2222(3) 0.31826(16) 0.53531(17) 0.0308(5) Uani 1 1 d .
O6 O 0.1255(3) 0.29821(17) 0.40738(16) 0.0304(5) Uani 1 1 d .
O7 O -0.4632(3) 0.46681(17) 0.41230(17) 0.0333(6) Uani 1 1 d .
O8 O -0.2179(3) 0.48373(16) 0.46450(17) 0.0301(5) Uani 1 1 d .
O9 O -0.2009(3) 0.42521(15) 0.34027(16) 0.0261(5) Uani 1 1 d .
P1 P -0.29391(10) 0.12218(6) 0.46559(6) 0.02509(19) Uani 1 1 d .
P2 P 0.11523(9) 0.25651(6) 0.51617(6) 0.02140(17) Uani 1 1 d .
P3 P -0.30726(9) 0.42790(6) 0.43061(6) 0.02152(17) Uani 1 1 d .

loop_
_atom_site_aniso_label
_atom_site_aniso_U_11
_atom_site_aniso_U_22
_atom_site_aniso_U_33
_atom_site_aniso_U_23
_atom_site_aniso_U_13
_atom_site_aniso_U_12
C1 0.0277(17) 0.0168(15) 0.0264(17) -0.0047(13) -0.0046(14) 0.0005(13)
C2 0.0228(15) 0.0270(16) 0.0227(16) -0.0132(14) -0.0064(13) 0.0050(13)
C3 0.0147(14) 0.0271(16) 0.0259(17) -0.0120(14) -0.0015(12) 0.0023(12)
C4 0.0241(17) 0.044(2) 0.0221(17) -0.0117(16) -0.0013(14) 0.0042(15)
C5 0.0228(17) 0.056(2) 0.0268(18) -0.0136(17) -0.0066(14) 0.0139(16)
C6 0.0261(17) 0.044(2) 0.0236(18) -0.0108(16) -0.0044(14) 0.0143(16)
C7 0.0316(18) 0.042(2) 0.0205(17) -0.0111(16) -0.0058(14) 0.0145(16)
C8 0.0311(18) 0.040(2) 0.0227(18) -0.0059(16) -0.0025(14) 0.0152(16)
C9 0.0327(18) 0.0348(19) 0.0216(17) -0.0091(15) -0.0027(14) 0.0118(16)
C10 0.066(3) 0.034(2) 0.036(2) 0.0018(18) 0.014(2) 0.019(2)
C11 0.062(3) 0.035(2) 0.038(2) -0.0086(19) 0.010(2) 0.015(2)
C12 0.042(2) 0.038(2) 0.0230(18) -0.0062(16) -0.0003(16) 0.0147(17)
C13 0.042(2) 0.040(2) 0.0193(17) -0.0076(16) 0.0012(15) 0.0136(17)
C14 0.042(2) 0.0323(19) 0.0217(17) -0.0087(15) -0.0079(15) 0.0150(16)
C15 0.0368(19) 0.045(2) 0.0247(18) -0.0147(17) -0.0056(15) 0.0176(17)
C16 0.130(5) 0.068(3) 0.042(3) -0.035(3) -0.033(3) 0.063(3)
C17 0.117(5) 0.056(3) 0.044(3) -0.025(2) -0.026(3) 0.052(3)
C18 0.049(2) 0.038(2) 0.0238(18) -0.0128(16) -0.0064(16) 0.0190(18)
Co1 0.0185(2) 0.0232(2) 0.0207(2) -0.01108(18) -0.00269(17) 0.00411(17)
Co2 0.0225(2) 0.0190(2) 0.0273(2) -0.00968(18) -0.00658(18) 0.00475(17)
Co3 0.0203(2) 0.0205(2) 0.0204(2) -0.00839(18) -0.00283(17) 0.00225(17)
N1 0.0173(12) 0.0177(12) 0.0211(13) -0.0088(11) -0.0038(10) 0.0038(10)
N2 0.0250(14) 0.0314(15) 0.0192(14) -0.0080(12) -0.0015(11) 0.0051(12)
N3 0.0249(14) 0.0429(17) 0.0180(14) -0.0085(13) -0.0019(11) 0.0117(13)
N4 0.0346(16) 0.0303(15) 0.0188(14) -0.0046(12) 0.0030(12) 0.0086(13)
N5 0.0339(16) 0.0318(16) 0.0215(15) -0.0106(13) -0.0023(12) 0.0103(13)
N6 0.0483(19) 0.0393(18) 0.0229(15) -0.0115(14) -0.0085(14) 0.0232(15)
N7 0.0425(18) 0.0321(16) 0.0268(16) -0.0110(13) -0.0094(13) 0.0127(14)
O1 0.0233(12) 0.0319(13) 0.0341(14) -0.0110(11) -0.0082(10) 0.0039(10)
O2 0.0439(15) 0.0256(13) 0.0567(17) -0.0224(13) -0.0250(13) 0.0087(11)
O3 0.0322(13) 0.0420(14) 0.0285(13) -0.0213(12) 0.0053(10) -0.0110(11)
O4 0.0271(12) 0.0208(11) 0.0453(15) -0.0136(11) -0.0075(11) 0.0055(10)
O5 0.0305(12) 0.0256(12) 0.0375(14) -0.0140(11) -0.0130(11) 0.0002(10)
O6 0.0210(11) 0.0419(14) 0.0251(12) -0.0148(11) -0.0026(9) 0.0019(10)
O7 0.0208(11) 0.0324(13) 0.0352(14) -0.0084(11) -0.0049(10) 0.0097(10)
O8 0.0242(12) 0.0286(12) 0.0374(14) -0.0192(11) 0.0001(10) -0.0010(10)
O9 0.0261(11) 0.0240(11) 0.0240(12) -0.0110(10) -0.0005(9) 0.0083(9)
P1 0.0220(4) 0.0216(4) 0.0329(5) -0.0144(4) -0.0059(4) 0.0016(3)
P2 0.0194(4) 0.0200(4) 0.0244(4) -0.0100(3) -0.0064(3) 0.0037(3)
P3 0.0181(4) 0.0209(4) 0.0231(4) -0.0103(3) -0.0019(3) 0.0045(3)

loop_
_atom_type_symbol
_atom_type_description
_atom_type_scat_dispersion_real
_atom_type_scat_dispersion_imag
_atom_type_scat_source
C C 0.0033 0.0016 'International Tables Vol C Tables 4.2.6.8 and 6.1.1.4'
H H 0.0000 0.0000 'International Tables Vol C Tables 4.2.6.8 and 6.1.1.4'
N N 0.0061 0.0033 'International Tables Vol C Tables 4.2.6.8 and 6.1.1.4'
O O 0.0106 0.0060 'International Tables Vol C Tables 4.2.6.8 and 6.1.1.4'
P P 0.1023 0.0942 'International Tables Vol C Tables 4.2.6.8 and 6.1.1.4'
Co Co 0.3494 0.9721 'International Tables Vol C Tables 4.2.6.8 and 6.1.1.4'

loop_
_geom_angle_atom_site_label_1
_geom_angle_atom_site_label_2
_geom_angle_atom_site_label_3
_geom_angle
_geom_angle_site_symmetry_1
_geom_angle_site_symmetry_3
N1 C1 P1 110.3(2) . .
N1 C1 H1A 109.6 . .
P1 C1 H1A 109.6 . .
N1 C1 H1B 109.6 . .
P1 C1 H1B 109.6 . .
H1A C1 H1B 108.1 . .
N1 C2 P2 110.3(2) . .
N1 C2 H2A 109.6 . .
P2 C2 H2A 109.6 . .
N1 C2 H2B 109.6 . .
P2 C2 H2B 109.6 . .
H2A C2 H2B 108.1 . .
N1 C3 P3 110.0(2) . .
N1 C3 H3A 109.7 . .
P3 C3 H3A 109.7 . .
N1 C3 H3B 109.7 . .
P3 C3 H3B 109.7 . .
H3A C3 H3B 108.2 . .
C5 C4 N2 110.2(3) . .
C5 C4 H4 124.9 . .
N2 C4 H4 124.9 . .
C4 C5 N3 106.2(3) . .
C4 C5 H5 126.9 . .
N3 C5 H5 126.9 . .
N2 C6 N3 110.7(3) . .
N2 C6 H6 124.6 . .
N3 C6 H6 124.6 . .
C15 C7 C8 122.3(3) . .
C15 C7 N3 119.4(3) . .
C8 C7 N3 118.3(3) . .
C9 C8 C7 117.6(3) . .
C9 C8 H8 121.2 . .
C7 C8 H8 121.2 . .
C13 C9 C8 120.8(3) . .
C13 C9 N4 118.6(3) . .
C8 C9 N4 120.5(3) . .
C11 C10 N4 105.9(3) . .
C11 C10 H10 127.0 . .
N4 C10 H10 127.0 . .
C10 C11 N5 110.5(4) . .
C10 C11 H11 124.7 . .
N5 C11 H11 124.7 . .
N5 C12 N4 113.1(3) . .
N5 C12 H12 123.4 . .
N4 C12 H12 123.4 . .
C14 C13 C9 120.0(3) . .
C14 C13 H13 120.0 . .
C9 C13 H13 120.0 . .
C13 C14 C15 121.2(3) . .
C13 C14 N6 118.6(3) . .
C15 C14 N6 120.2(3) . .
C14 C15 C7 118.1(3) . .
C14 C15 H15 121.0 . .
C7 C15 H15 121.0 . .
N6 C16 C17 106.7(4) . .
N6 C16 H16 126.7 . .
C17 C16 H16 126.7 . .
C16 C17 N7 109.5(4) . .
C16 C17 H17 125.2 . .
N7 C17 H17 125.2 . .
N7 C18 N6 112.3(3) . .
N7 C18 H18 123.9 . .
N6 C18 H18 123.9 . .
O9 Co1 O6 123.23(10) . .
O9 Co1 O3 117.33(11) . .
O6 Co1 O3 116.64(11) . .
O9 Co1 N5 98.03(10) . 2_665
O6 Co1 N5 92.14(11) . 2_665
O3 Co1 N5 96.57(11) . 2_665
O9 Co1 N1 85.64(9) . .
O6 Co1 N1 84.07(9) . .
O3 Co1 N1 83.52(9) . .
N5 Co1 N1 175.78(10) 2_665 .
O4 Co2 O2 111.17(11) . 2_556
O4 Co2 O1 117.65(10) . 1_655
O2 Co2 O1 105.55(11) 2_556 1_655
O4 Co2 N7 100.75(11) . 1_546
O2 Co2 N7 112.97(12) 2_556 1_546
O1 Co2 N7 108.95(12) 1_655 1_546
O7 Co3 O8 116.11(10) 1_655 2_566
O7 Co3 O5 109.92(10) 1_655 .
O8 Co3 O5 105.42(10) 2_566 .
O7 Co3 N2 98.19(11) 1_655 .
O8 Co3 N2 106.16(11) 2_566 .
O5 Co3 N2 121.57(11) . .
C1 N1 C3 111.6(2) . .
C1 N1 C2 110.9(2) . .
C3 N1 C2 111.6(2) . .
C1 N1 Co1 108.04(18) . .
C3 N1 Co1 107.02(17) . .
C2 N1 Co1 107.45(17) . .
C6 N2 C4 106.2(3) . .
C6 N2 Co3 122.8(2) . .
C4 N2 Co3 130.8(2) . .
C6 N3 C5 106.6(3) . .
C6 N3 C7 126.5(3) . .
C5 N3 C7 127.0(3) . .
C12 N4 C10 105.7(3) . .
C12 N4 C9 125.0(3) . .
C10 N4 C9 129.1(3) . .
C12 N5 C11 104.8(3) . .
C12 N5 Co1 116.2(2) . 2_665
C11 N5 Co1 138.2(2) . 2_665
C18 N6 C16 106.6(3) . .
C18 N6 C14 125.3(3) . .
C16 N6 C14 128.1(3) . .
C18 N7 C17 104.9(3) . .
C18 N7 Co2 129.5(3) . 1_564
C17 N7 Co2 125.6(3) . 1_564
P1 O1 Co2 135.02(15) . 1_455
P1 O2 Co2 133.33(16) . 2_556
P1 O3 Co1 120.47(13) . .
P2 O4 Co2 139.85(15) . .
P2 O5 Co3 129.81(15) . .
P2 O6 Co1 121.37(13) . .
P3 O7 Co3 149.25(16) . 1_455
P3 O8 Co3 128.49(14) . 2_566
P3 O9 Co1 119.28(13) . .
O3 P1 O1 111.40(14) . .
O3 P1 O2 112.13(15) . .
O1 P1 O2 111.96(14) . .
O3 P1 C1 104.49(14) . .
O1 P1 C1 110.47(15) . .
O2 P1 C1 105.98(15) . .
O6 P2 O4 112.56(14) . .
O6 P2 O5 112.01(14) . .
O4 P2 O5 110.77(14) . .
O6 P2 C2 104.60(14) . .
O4 P2 C2 110.12(14) . .
O5 P2 C2 106.43(14) . .
O7 P3 O8 112.44(14) . .
O7 P3 O9 111.29(14) . .
O8 P3 O9 111.02(13) . .
O7 P3 C3 108.73(14) . .
O8 P3 C3 108.43(15) . .
O9 P3 C3 104.57(14) . .

loop_
_geom_bond_atom_site_label_1
_geom_bond_atom_site_label_2
_geom_bond_distance
_geom_bond_site_symmetry_2
C1 N1 1.490(4) .
C1 P1 1.811(3) .
C1 H1A 0.9700 .
C1 H1B 0.9700 .
C2 N1 1.495(4) .
C2 P2 1.827(3) .
C2 H2A 0.9700 .
C2 H2B 0.9700 .
C3 N1 1.491(4) .
C3 P3 1.831(3) .
C3 H3A 0.9700 .
C3 H3B 0.9700 .
C4 C5 1.345(5) .
C4 N2 1.366(4) .
C4 H4 0.9300 .
C5 N3 1.386(4) .
C5 H5 0.9300 .
C6 N2 1.322(4) .
C6 N3 1.359(4) .
C6 H6 0.9300 .
C7 C15 1.387(5) .
C7 C8 1.398(5) .
C7 N3 1.424(4) .
C8 C9 1.393(4) .
C8 H8 0.9300 .
C9 C13 1.386(5) .
C9 N4 1.417(4) .
C10 C11 1.353(5) .
C10 N4 1.381(5) .
C10 H10 0.9300 .
C11 N5 1.367(5) .
C11 H11 0.9300 .
C12 N5 1.304(4) .
C12 N4 1.346(4) .
C12 H12 0.9300 .
C13 C14 1.376(5) .
C13 H13 0.9300 .
C14 C15 1.386(5) .
C14 N6 1.429(4) .
C15 H15 0.9300 .
C16 N6 1.347(5) .
C16 C17 1.355(6) .
C16 H16 0.9300 .
C17 N7 1.368(5) .
C17 H17 0.9300 .
C18 N7 1.306(4) .
C18 N6 1.342(4) .
C18 H18 0.9300 .
Co1 O9 1.981(2) .
Co1 O6 2.000(2) .
Co1 O3 2.028(2) .
Co1 N5 2.080(3) 2_665
Co1 N1 2.268(3) .
Co2 O4 1.940(2) .
Co2 O2 1.953(2) 2_556
Co2 O1 1.969(2) 1_655
Co2 N7 2.021(3) 1_546
Co3 O7 1.933(2) 1_655
Co3 O8 1.946(2) 2_566
Co3 O5 1.952(2) .
Co3 N2 2.016(3) .
N5 Co1 2.080(3) 2_665
N7 Co2 2.021(3) 1_564
O1 P1 1.525(2) .
O1 Co2 1.969(2) 1_455
O2 P1 1.527(2) .
O2 Co2 1.953(2) 2_556
O3 P1 1.524(2) .
O4 P2 1.523(2) .
O5 P2 1.528(2) .
O6 P2 1.523(2) .
O7 P3 1.503(2) .
O7 Co3 1.933(2) 1_455
O8 P3 1.525(2) .
O8 Co3 1.946(2) 2_566
O9 P3 1.535(2) .

loop_
_geom_torsion_atom_site_label_1
_geom_torsion_atom_site_label_2
_geom_torsion_atom_site_label_3
_geom_torsion_atom_site_label_4
_geom_torsion
_geom_torsion_site_symmetry_1
_geom_torsion_site_symmetry_4
N2 C4 C5 N3 1.5(4) . .
C15 C7 C8 C9 0.6(6) . .
N3 C7 C8 C9 179.2(3) . .
C7 C8 C9 C13 0.3(6) . .
C7 C8 C9 N4 -178.7(3) . .
N4 C10 C11 N5 0.2(6) . .
C8 C9 C13 C14 -1.9(6) . .
N4 C9 C13 C14 177.2(4) . .
C9 C13 C14 C15 2.6(6) . .
C9 C13 C14 N6 -176.0(4) . .
C13 C14 C15 C7 -1.7(6) . .
N6 C14 C15 C7 176.9(4) . .
C8 C7 C15 C14 0.1(6) . .
N3 C7 C15 C14 -178.5(3) . .
N6 C16 C17 N7 -1.8(7) . .
P1 C1 N1 C3 81.3(3) . .
P1 C1 N1 C2 -153.7(2) . .
P1 C1 N1 Co1 -36.1(2) . .
P3 C3 N1 C1 -152.7(2) . .
P3 C3 N1 C2 82.6(3) . .
P3 C3 N1 Co1 -34.7(2) . .
P2 C2 N1 C1 82.0(3) . .
P2 C2 N1 C3 -152.9(2) . .
P2 C2 N1 Co1 -35.9(2) . .
O9 Co1 N1 C1 138.93(19) . .
O6 Co1 N1 C1 -96.98(19) . .
O3 Co1 N1 C1 20.76(19) . .
N5 Co1 N1 C1 -70.6(14) 2_665 .
O9 Co1 N1 C3 18.66(18) . .
O6 Co1 N1 C3 142.74(19) . .
O3 Co1 N1 C3 -99.52(19) . .
N5 Co1 N1 C3 169.1(13) 2_665 .
O9 Co1 N1 C2 -101.32(19) . .
O6 Co1 N1 C2 22.77(18) . .
O3 Co1 N1 C2 140.51(19) . .
N5 Co1 N1 C2 49.1(15) 2_665 .
N3 C6 N2 C4 -0.3(4) . .
N3 C6 N2 Co3 -175.5(2) . .
C5 C4 N2 C6 -0.8(4) . .
C5 C4 N2 Co3 173.9(3) . .
O7 Co3 N2 C6 8.2(3) 1_655 .
O8 Co3 N2 C6 128.5(3) 2_566 .
O5 Co3 N2 C6 -111.3(3) . .
O7 Co3 N2 C4 -165.7(3) 1_655 .
O8 Co3 N2 C4 -45.4(3) 2_566 .
O5 Co3 N2 C4 74.8(3) . .
N2 C6 N3 C5 1.2(4) . .
N2 C6 N3 C7 -179.4(3) . .
C4 C5 N3 C6 -1.6(4) . .
C4 C5 N3 C7 179.0(3) . .
C15 C7 N3 C6 -152.2(4) . .
C8 C7 N3 C6 29.2(6) . .
C15 C7 N3 C5 27.1(6) . .
C8 C7 N3 C5 -151.5(4) . .
N5 C12 N4 C10 -0.5(5) . .
N5 C12 N4 C9 -176.3(3) . .
C11 C10 N4 C12 0.2(5) . .
C11 C10 N4 C9 175.7(4) . .
C13 C9 N4 C12 8.1(6) . .
C8 C9 N4 C12 -172.9(4) . .
C13 C9 N4 C10 -166.7(4) . .
C8 C9 N4 C10 12.3(6) . .
N4 C12 N5 C11 0.6(5) . .
N4 C12 N5 Co1 172.0(3) . 2_665
C10 C11 N5 C12 -0.5(5) . .
C10 C11 N5 Co1 -168.9(3) . 2_665
N7 C18 N6 C16 -1.4(5) . .
N7 C18 N6 C14 177.8(3) . .
C17 C16 N6 C18 1.9(6) . .
C17 C16 N6 C14 -177.2(4) . .
C13 C14 N6 C18 32.2(6) . .
C15 C14 N6 C18 -146.4(4) . .
C13 C14 N6 C16 -148.7(5) . .
C15 C14 N6 C16 32.6(7) . .
N6 C18 N7 C17 0.3(5) . .
N6 C18 N7 Co2 -178.2(3) . 1_564
C16 C17 N7 C18 1.0(6) . .
C16 C17 N7 Co2 179.5(4) . 1_564
O9 Co1 O3 P1 -78.52(19) . .
O6 Co1 O3 P1 83.18(18) . .
N5 Co1 O3 P1 178.90(17) 2_665 .
N1 Co1 O3 P1 3.15(16) . .
O2 Co2 O4 P2 -114.0(2) 2_556 .
O1 Co2 O4 P2 7.8(3) 1_655 .
N7 Co2 O4 P2 126.0(2) 1_546 .
O7 Co3 O5 P2 -115.61(19) 1_655 .
O8 Co3 O5 P2 118.55(19) 2_566 .
N2 Co3 O5 P2 -2.0(2) . .
O9 Co1 O6 P2 79.94(18) . .
O3 Co1 O6 P2 -80.58(18) . .
N5 Co1 O6 P2 -179.02(17) 2_665 .
N1 Co1 O6 P2 -0.89(16) . .
O6 Co1 O9 P3 -73.65(18) . .
O3 Co1 O9 P3 86.74(17) . .
N5 Co1 O9 P3 -171.55(15) 2_665 .
N1 Co1 O9 P3 6.35(15) . .
Co1 O3 P1 O1 97.80(18) . .
Co1 O3 P1 O2 -135.83(16) . .
Co1 O3 P1 C1 -21.5(2) . .
Co2 O1 P1 O3 173.49(18) 1_455 .
Co2 O1 P1 O2 47.0(3) 1_455 .
Co2 O1 P1 C1 -70.8(2) 1_455 .
Co2 O2 P1 O3 -79.3(2) 2_556 .
Co2 O2 P1 O1 46.7(3) 2_556 .
Co2 O2 P1 C1 167.2(2) 2_556 .
N1 C1 P1 O3 38.1(2) . .
N1 C1 P1 O1 -81.8(2) . .
N1 C1 P1 O2 156.7(2) . .
Co1 O6 P2 O4 102.71(17) . .
Co1 O6 P2 O5 -131.70(16) . .
Co1 O6 P2 C2 -16.8(2) . .
Co2 O4 P2 O6 60.9(3) . .
Co2 O4 P2 O5 -65.3(3) . .
Co2 O4 P2 C2 177.2(2) . .
Co3 O5 P2 O6 23.0(2) . .
Co3 O5 P2 O4 149.60(17) . .
Co3 O5 P2 C2 -90.7(2) . .
N1 C2 P2 O6 35.3(2) . .
N1 C2 P2 O4 -85.9(2) . .
N1 C2 P2 O5 154.0(2) . .
Co3 O7 P3 O8 -102.3(3) 1_455 .
Co3 O7 P3 O9 132.4(3) 1_455 .
Co3 O7 P3 C3 17.7(4) 1_455 .
Co3 O8 P3 O7 33.3(2) 2_566 .
Co3 O8 P3 O9 158.69(15) 2_566 .
Co3 O8 P3 C3 -87.0(2) 2_566 .
Co1 O9 P3 O7 -141.89(15) . .
Co1 O9 P3 O8 92.05(17) . .
Co1 O9 P3 C3 -24.68(18) . .
N1 C3 P3 O7 158.4(2) . .
N1 C3 P3 O8 -79.0(2) . .
N1 C3 P3 O9 39.5(2) . .

loop_
_platon_squeeze_void_nr
_platon_squeeze_void_average_x
_platon_squeeze_void_average_y
_platon_squeeze_void_average_z
_platon_squeeze_void_volume
_platon_squeeze_void_count_electrons
_platon_squeeze_void_content
1 -0.011 0.000 0.000 697 180 ' '
